data_7222982
loop_
_publ_author_name
'Hitzbleck, R.D.'
'Vogt, P.'
'Sabrowsky, H.'

_publ_section_title
;
 Erste Interalkalimetalltelluride: NaLiTe, KLiTe, KNaTe
;
_journal_name_full
;
Zeitschrift fuer Naturforschung, Teil B. Anorganische Chemie, Organische 
Chemie (42,1987-)
;
_journal_page_first 1602
_journal_page_last 1604
_journal_volume 44
_journal_year 1989
_chemical_formula_sum 'Li Na Te'
_chemical_name_systematic 'Na Li Te'
_space_group_IT_number 62
_symmetry_space_group_name_Hall '-P 2ac 2n'
_symmetry_space_group_name_H-M 'P n m a'
_cell_angle_alpha 90
_cell_angle_beta 90
_cell_angle_gamma 90
_cell_formula_units_Z 4
_cell_length_a 7.74
_cell_length_b 4.624
_cell_length_c 8.406
_cell_volume 300.849
_citation_journal_id_ASTM ZNBSEN
_cod_data_source_file Hitzbleck_ZNBSEN_1989_1989.cif
_cod_data_source_block Li1Na1Te1
_cod_original_cell_volume 300.8487
_cod_original_formula_sum 'Li1 Na1 Te1'
_cod_database_code 7222982

loop_
_symmetry_equiv_pos_as_xyz
x,y,z
-x+1/2,-y,z+1/2
x+1/2,-y+1/2,-z+1/2
-x,y+1/2,-z
-x,-y,-z
x-1/2,y,-z-1/2
-x-1/2,y-1/2,z-1/2
x,-y-1/2,z

loop_
_atom_site_label
_atom_site_type_symbol
_atom_site_fract_x
_atom_site_fract_y
_atom_site_fract_z
_atom_site_occupancy
_atom_site_U_iso_or_equiv
Te1 Te-2 0.2486 0.25 0.8934 1 0.0
Na1 Na+1 0.0134 0.25 0.1947 1 0.0
Li1 Li+1 0.1567 0.25 0.5751 1 0.0
